data_7010197
loop_
_publ_author_name
'Chen, Zhen-Feng'
'Xiong, Ren-Gen'
'Zuo, Jing-Lin'
'Guo, Zijian'
'You, Xiao-Zeng'
'Fun, Hoong-Kun'

_publ_section_title
;
 X-Ray crystal structures of Mg2+ and Ca2+ dimers of the antibacterial
 drug norfloxacin
;
_journal_issue 22
_journal_name_full 'Journal of the Chemical Society, Dalton Transactions'
_journal_page_first 4013
_journal_paper_doi 10.1039/b006806n
_journal_year 2000
_chemical_formula_sum 'C96 H128 Ca2 Cl4 F6 N18 O28'
_chemical_formula_weight 2318.12
_chemical_name_systematic
; 
 ? 
;
_space_group_IT_number 15
_symmetry_cell_setting monoclinic
_symmetry_space_group_name_Hall '-C 2yc'
_symmetry_space_group_name_H-M 'C 1 2/c 1'
_atom_sites_solution_hydrogens geom
_atom_sites_solution_primary direct
_atom_sites_solution_secondary difmap
_audit_creation_method SHELXL-97
_cell_angle_alpha 90.00
_cell_angle_beta 109.244(1)
_cell_angle_gamma 90.00
_cell_formula_units_Z 4
_cell_length_a 26.4943(1)
_cell_length_b 15.3545(1)
_cell_length_c 27.8604(2)
_cell_measurement_reflns_used 6238
_cell_measurement_temperature 293(2)
_cell_measurement_theta_max 29.68
_cell_measurement_theta_min 1.55
_cell_volume 10700.51(13)
_computing_cell_refinement 'SAINT (Siemens, 1996)'
_computing_data_collection 'SMART (Siemens, 1996)'
_computing_data_reduction SAINT
_computing_molecular_graphics SHELXTL
_computing_publication_material
;
SHELXTL, PARST (Nardelli, 1995) and PLATON (Spek, 1990)
;
_computing_structure_refinement SHELXTL
_computing_structure_solution 'SHELXTL (Sheldrick, 1997)'
_diffrn_ambient_temperature 293(2)
_diffrn_detector_area_resol_mean 8.33
_diffrn_measured_fraction_theta_full 0.995
_diffrn_measured_fraction_theta_max 0.995
_diffrn_measurement_device_type
;
Siemens SMART CCD area detector diffractometer
;
_diffrn_measurement_method '\w scans'
_diffrn_radiation_monochromator graphite
_diffrn_radiation_source 'fine-focus sealed tube'
_diffrn_radiation_type MoK\a
_diffrn_radiation_wavelength 0.71073
_diffrn_reflns_av_R_equivalents 0.1220
_diffrn_reflns_av_sigmaI/netI 0.1438
_diffrn_reflns_limit_h_max 34
_diffrn_reflns_limit_h_min -34
_diffrn_reflns_limit_k_max 9
_diffrn_reflns_limit_k_min -19
_diffrn_reflns_limit_l_max 35
_diffrn_reflns_limit_l_min -36
_diffrn_reflns_number 35821
_diffrn_reflns_theta_full 27.50
_diffrn_reflns_theta_max 27.50
_diffrn_reflns_theta_min 1.55
_exptl_absorpt_coefficient_mu 0.301
_exptl_absorpt_correction_T_max 0.9822
_exptl_absorpt_correction_T_min 0.9152
_exptl_absorpt_correction_type empirical
_exptl_absorpt_process_details 'SADABS (Sheldrick, 1996)'
_exptl_crystal_colour colourless
_exptl_crystal_density_diffrn 1.439
_exptl_crystal_density_method 'not measured'
_exptl_crystal_description slab
_exptl_crystal_F_000 4864
_exptl_crystal_size_max 0.30
_exptl_crystal_size_mid 0.12
_exptl_crystal_size_min 0.06
_refine_diff_density_max 0.796
_refine_diff_density_min -0.990
_refine_diff_density_rms 0.099
_refine_ls_extinction_coef 0.00147(13)
_refine_ls_extinction_expression Fc^*^=kFc[1+0.001xFc^2^\l^3^/sin(2\q)]^-1/4^
_refine_ls_extinction_method SHELXL
_refine_ls_goodness_of_fit_ref 0.945
_refine_ls_hydrogen_treatment mixed
_refine_ls_matrix_type full
_refine_ls_number_parameters 720
_refine_ls_number_reflns 12224
_refine_ls_number_restraints 0
_refine_ls_restrained_S_all 0.945
_refine_ls_R_factor_all 0.1447
_refine_ls_R_factor_gt 0.0771
_refine_ls_shift/su_max 0.181
_refine_ls_shift/su_mean 0.007
_refine_ls_structure_factor_coef Fsqd
_refine_ls_weighting_details 'calc w=1/[\s^2^(Fo^2^)+(0.0882P)^2^+0.0000P] where P=(Fo^2^+2Fc^2^)/3'
_refine_ls_weighting_scheme calc
_refine_ls_wR_factor_gt 0.1736
_refine_ls_wR_factor_ref 0.2005
_reflns_number_gt 6500
_reflns_number_total 12224
_reflns_threshold_expression 'I > 2\s(I)'
_cod_data_source_file b006806n.txt
_cod_data_source_block 2
_cod_original_cell_volume 10700.50(11)
_cod_original_sg_symbol_H-M C2/c
_cod_database_code 7010197

loop_
_symmetry_equiv_pos_as_xyz
'x, y, z'
'-x, y, -z+1/2'
'x+1/2, y+1/2, z'
'-x+1/2, y+1/2, -z+1/2'
'-x, -y, -z'
'x, -y, z-1/2'
'-x+1/2, -y+1/2, -z'
'x+1/2, -y+1/2, z-1/2'

loop_
_atom_site_label
_atom_site_type_symbol
_atom_site_fract_x
_atom_site_fract_y
_atom_site_fract_z
_atom_site_U_iso_or_equiv
_atom_site_adp_type
_atom_site_occupancy
_atom_site_symmetry_multiplicity
_atom_site_calc_flag
_atom_site_refinement_flags
_atom_site_disorder_assembly
_atom_site_disorder_group
Ca1 Ca 0.46586(3) 0.74381(5) 0.14122(2) 0.01893(19) Uani 1 1 d . . .
F1 F 0.46810(12) 0.70402(17) -0.10406(9) 0.0550(8) Uani 1 1 d . . .
F2 F 0.31264(11) 0.63532(19) -0.09978(9) 0.0603(8) Uani 1 1 d . . .
F3 F 0.36164(9) 0.9070(2) -0.10299(8) 0.0523(8) Uani 1 1 d . . .
O1 O 0.48180(10) 0.65570(17) 0.07593(9) 0.0279(6) Uani 1 1 d . . .
O2 O 0.44419(11) 0.59632(17) 0.15334(9) 0.0306(7) Uani 1 1 d . . .
O3 O 0.42580(14) 0.45499(19) 0.14864(10) 0.0447(8) Uani 1 1 d . . .
O4 O 0.37927(10) 0.73460(17) 0.07869(9) 0.0263(6) Uani 1 1 d . . .
O5 O 0.41305(10) 0.86132(18) 0.15549(9) 0.0297(6) Uani 1 1 d . . .
O6 O 0.35762(13) 0.9711(2) 0.14822(10) 0.0525(9) Uani 1 1 d . . .
O7 O 0.46871(10) 0.84659(18) 0.07677(9) 0.0268(6) Uani 1 1 d . . .
O8 O 0.55706(10) 0.78034(18) 0.15549(9) 0.0296(6) Uani 1 1 d . . .
O9 O 0.63559(11) 0.8197(3) 0.15047(10) 0.0534(10) Uani 1 1 d . . .
Cl1 Cl 0.5000 0.74263(9) 0.2500 0.0305(3) Uani 1 2 d S . .
Cl2 Cl 0.5000 0.81719(12) -0.2500 0.0600(5) Uani 1 2 d S . .
Cl3 Cl 0.77471(7) 1.06822(13) 0.28761(7) 0.0916(6) Uani 1 1 d . . .
O1W O 0.27611(14) 1.0874(3) 0.12689(14) 0.0685(11) Uani 1 1 d . . .
H1W1 H 0.7562 0.8172 0.1357 0.103 Uiso 1 1 d R . .
H1W2 H 0.2562 1.0695 0.1543 0.103 Uiso 1 1 d R . .
O2W O 0.72850(15) 0.8682(3) 0.13208(16) 0.0831(13) Uani 1 1 d . . .
H2W1 H 0.2962 1.0421 0.1353 0.125 Uiso 1 1 d R . .
H2W2 H 0.7037 0.8417 0.1363 0.125 Uiso 1 1 d R . .
O3W O 0.41608(19) 0.2769(3) 0.14615(16) 0.0867(14) Uani 1 1 d . . .
H1W3 H 0.4423 0.2552 0.1361 0.130 Uiso 1 1 d R . .
H2W3 H 0.4423 0.3413 0.1422 0.130 Uiso 1 1 d R . .
O4W O 0.79229(16) 0.9922(3) 0.19341(18) 0.0908(14) Uani 1 1 d . . .
H1W4 H 0.7568 0.9464 0.1723 0.136 Uiso 1 1 d R . .
H2W4 H 0.7840 0.9883 0.2212 0.136 Uiso 1 1 d R . .
O5W O 0.3129(3) 0.2522(4) 0.1484(3) 0.173(3) Uani 1 1 d . . .
H1W5 H 0.3235 0.2482 0.1627 0.259 Uiso 1 1 d R . .
H2W5 H 0.3035 0.2552 0.1009 0.259 Uiso 1 1 d R . .
N1 N 0.41560(12) 0.4334(2) 0.00037(11) 0.0227(7) Uani 1 1 d . . .
N2 N 0.42903(14) 0.5543(2) -0.15770(11) 0.0289(8) Uani 1 1 d . . .
N3 N 0.40249(16) 0.5338(2) -0.26523(12) 0.0349(9) Uani 1 1 d . . .
N4 N 0.26384(12) 0.9093(2) 0.00427(10) 0.0241(7) Uani 1 1 d . . .
N5 N 0.23190(12) 0.7451(2) -0.15367(11) 0.0305(8) Uani 1 1 d . . .
N6 N 0.18265(14) 0.7527(3) -0.26087(12) 0.0408(10) Uani 1 1 d . . .
N7 N 0.57677(12) 0.9042(2) 0.00528(10) 0.0225(7) Uani 1 1 d . . .
N8 N 0.43066(12) 0.9535(2) -0.15431(11) 0.0279(8) Uani 1 1 d . . .
N9 N 0.41263(15) 0.9685(2) -0.26062(12) 0.0350(9) Uani 1 1 d . . .
C1 C 0.45715(14) 0.5905(2) 0.05319(13) 0.0201(8) Uani 1 1 d . . .
C2 C 0.43687(14) 0.5215(2) 0.07628(12) 0.0209(8) Uani 1 1 d . . .
C3 C 0.41930(15) 0.4468(2) 0.04900(13) 0.0240(8) Uani 1 1 d . . .
H3B H 0.4090 0.4013 0.0657 0.029 Uiso 1 1 calc R . .
C4 C 0.42794(14) 0.5016(2) -0.02691(12) 0.0208(8) Uani 1 1 d . . .
C5 C 0.41989(15) 0.4936(3) -0.07967(13) 0.0242(8) Uani 1 1 d . . .
H5A H 0.4058 0.4423 -0.0965 0.029 Uiso 1 1 calc R . .
C6 C 0.43270(15) 0.5610(3) -0.10646(13) 0.0249(9) Uani 1 1 d . . .
C7 C 0.45298(17) 0.6376(3) -0.07895(14) 0.0294(9) Uani 1 1 d . . .
C8 C 0.46050(15) 0.6471(3) -0.02914(14) 0.0254(9) Uani 1 1 d . . .
H8A H 0.4742 0.6991 -0.0129 0.030 Uiso 1 1 calc R . .
C9 C 0.44791(14) 0.5793(2) -0.00137(13) 0.0214(8) Uani 1 1 d . . .
C10 C 0.42217(16) 0.4667(3) -0.18033(14) 0.0290(9) Uani 1 1 d . . .
H10A H 0.3854 0.4479 -0.1881 0.035 Uiso 1 1 calc R . .
H10B H 0.4451 0.4256 -0.1566 0.035 Uiso 1 1 calc R . .
C11 C 0.43663(17) 0.4697(3) -0.22860(14) 0.0341(10) Uani 1 1 d . . .
H11A H 0.4739 0.4859 -0.2204 0.041 Uiso 1 1 calc R . .
H11B H 0.4319 0.4124 -0.2441 0.041 Uiso 1 1 calc R . .
C12 C 0.4080(2) 0.6219(3) -0.24164(15) 0.0479(13) Uani 1 1 d . . .
H12A H 0.3843 0.6625 -0.2651 0.058 Uiso 1 1 calc R . .
H12B H 0.4444 0.6425 -0.2341 0.058 Uiso 1 1 calc R . .
C13 C 0.39414(19) 0.6174(3) -0.19295(15) 0.0397(11) Uani 1 1 d . . .
H13A H 0.3986 0.6745 -0.1771 0.048 Uiso 1 1 calc R . .
H13B H 0.3571 0.6001 -0.2008 0.048 Uiso 1 1 calc R . .
C14 C 0.43571(15) 0.5258(3) 0.13002(13) 0.0246(9) Uani 1 1 d . . .
C15 C 0.39902(17) 0.3473(3) -0.02315(14) 0.0312(9) Uani 1 1 d . . .
H15A H 0.4080 0.3032 0.0033 0.037 Uiso 1 1 calc R . .
H15B H 0.4189 0.3345 -0.0459 0.037 Uiso 1 1 calc R . .
C16 C 0.33982(19) 0.3423(3) -0.0526(2) 0.0573(14) Uani 1 1 d . . .
H16A H 0.3312 0.2852 -0.0670 0.086 Uiso 1 1 calc R . .
H16B H 0.3308 0.3849 -0.0793 0.086 Uiso 1 1 calc R . .
H16C H 0.3198 0.3536 -0.0301 0.086 Uiso 1 1 calc R . .
C17 C 0.34825(13) 0.7937(2) 0.05656(12) 0.0192(8) Uani 1 1 d . . .
C18 C 0.33875(14) 0.8733(2) 0.07909(12) 0.0210(8) Uani 1 1 d . . .
C19 C 0.29566(15) 0.9238(3) 0.05286(13) 0.0241(8) Uani 1 1 d . . .
H19A H 0.2877 0.9715 0.0697 0.029 Uiso 1 1 calc R . .
C20 C 0.27645(14) 0.8408(2) -0.02324(13) 0.0200(8) Uani 1 1 d . . .
C21 C 0.24776(14) 0.8294(2) -0.07527(12) 0.0227(8) Uani 1 1 d . . .
H21A H 0.2202 0.8676 -0.0917 0.027 Uiso 1 1 calc R . .
C22 C 0.26045(14) 0.7617(3) -0.10195(13) 0.0259(9) Uani 1 1 d . . .
C23 C 0.30167(16) 0.7053(3) -0.07536(14) 0.0313(10) Uani 1 1 d . . .
C24 C 0.33011(15) 0.7162(3) -0.02508(13) 0.0262(9) Uani 1 1 d . . .
H24A H 0.3577 0.6779 -0.0089 0.031 Uiso 1 1 calc R . .
C25 C 0.31792(14) 0.7840(2) 0.00184(12) 0.0189(8) Uani 1 1 d . . .
C26 C 0.18093(15) 0.7906(3) -0.17551(13) 0.0284(9) Uani 1 1 d . . .
H26A H 0.1873 0.8516 -0.1804 0.034 Uiso 1 1 calc R . .
H26B H 0.1602 0.7866 -0.1526 0.034 Uiso 1 1 calc R . .
C27 C 0.15048(16) 0.7490(3) -0.22604(14) 0.0358(10) Uani 1 1 d . . .
H27A H 0.1425 0.6888 -0.2207 0.043 Uiso 1 1 calc R . .
H27B H 0.1169 0.7794 -0.2413 0.043 Uiso 1 1 calc R . .
C28 C 0.23445(18) 0.7071(4) -0.23846(15) 0.0531(14) Uani 1 1 d . . .
H28A H 0.2555 0.7120 -0.2610 0.064 Uiso 1 1 calc R . .
H28B H 0.2283 0.6458 -0.2340 0.064 Uiso 1 1 calc R . .
C29 C 0.26444(17) 0.7480(4) -0.18745(15) 0.0474(13) Uani 1 1 d . . .
H29A H 0.2977 0.7169 -0.1718 0.057 Uiso 1 1 calc R . .
H29B H 0.2730 0.8080 -0.1924 0.057 Uiso 1 1 calc R . .
C30 C 0.37234(15) 0.9032(3) 0.13152(13) 0.0242(8) Uani 1 1 d . . .
C31 C 0.21606(15) 0.9648(3) -0.01777(14) 0.0312(10) Uani 1 1 d . . .
H31A H 0.2046 0.9871 0.0095 0.037 Uiso 1 1 calc R . .
H31B H 0.1873 0.9294 -0.0396 0.037 Uiso 1 1 calc R . .
C32 C 0.22582(19) 1.0402(3) -0.04807(18) 0.0524(13) Uani 1 1 d . . .
H32A H 0.1936 1.0737 -0.0614 0.079 Uiso 1 1 calc R . .
H32B H 0.2364 1.0186 -0.0757 0.079 Uiso 1 1 calc R . .
H32C H 0.2537 1.0764 -0.0265 0.079 Uiso 1 1 calc R . .
C33 C 0.50274(14) 0.8566(2) 0.05489(12) 0.0204(8) Uani 1 1 d . . .
C34 C 0.55999(14) 0.8484(2) 0.07934(12) 0.0212(8) Uani 1 1 d . . .
C35 C 0.59265(15) 0.8760(2) 0.05351(13) 0.0238(8) Uani 1 1 d . . .
H35A H 0.6292 0.8752 0.0709 0.029 Uiso 1 1 calc R . .
C36 C 0.52252(14) 0.9040(2) -0.02307(13) 0.0212(8) Uani 1 1 d . . .
C37 C 0.50449(15) 0.9269(2) -0.07460(13) 0.0237(8) Uani 1 1 d . . .
H37A H 0.5293 0.9420 -0.0902 0.028 Uiso 1 1 calc R . .
C38 C 0.45067(15) 0.9277(2) -0.10288(12) 0.0230(8) Uani 1 1 d . . .
C39 C 0.41496(15) 0.9039(3) -0.07721(14) 0.0290(9) Uani 1 1 d . . .
C40 C 0.43132(14) 0.8805(2) -0.02757(13) 0.0243(8) Uani 1 1 d . . .
H40A H 0.4062 0.8646 -0.0124 0.029 Uiso 1 1 calc R . .
C41 C 0.48612(14) 0.8802(2) 0.00129(12) 0.0193(8) Uani 1 1 d . . .
C42 C 0.46903(16) 0.9991(3) -0.17313(13) 0.0265(9) Uani 1 1 d . . .
H42A H 0.4957 0.9585 -0.1765 0.032 Uiso 1 1 calc R . .
H42B H 0.4871 1.0442 -0.1493 0.032 Uiso 1 1 calc R . .
C43 C 0.43919(17) 1.0395(3) -0.22453(13) 0.0316(10) Uani 1 1 d . . .
H43A H 0.4126 1.0803 -0.2212 0.038 Uiso 1 1 calc R . .
H43B H 0.4640 1.0707 -0.2372 0.038 Uiso 1 1 calc R . .
C44 C 0.37283(17) 0.9234(3) -0.24170(15) 0.0426(12) Uani 1 1 d . . .
H44A H 0.3555 0.8771 -0.2650 0.051 Uiso 1 1 calc R . .
H44B H 0.3456 0.9644 -0.2400 0.051 Uiso 1 1 calc R . .
C45 C 0.40113(17) 0.8856(3) -0.18917(14) 0.0363(10) Uani 1 1 d . . .
H45A H 0.3750 0.8597 -0.1760 0.044 Uiso 1 1 calc R . .
H45B H 0.4257 0.8403 -0.1917 0.044 Uiso 1 1 calc R . .
C46 C 0.58501(15) 0.8131(3) 0.13183(13) 0.0267(9) Uani 1 1 d . . .
C47 C 0.61740(16) 0.9351(3) -0.01726(14) 0.0309(10) Uani 1 1 d . . .
H47A H 0.6484 0.9568 0.0097 0.037 Uiso 1 1 calc R . .
H47B H 0.6026 0.9830 -0.0403 0.037 Uiso 1 1 calc R . .
C48 C 0.6347(2) 0.8641(3) -0.04573(18) 0.0514(13) Uani 1 1 d . . .
H48A H 0.6608 0.8867 -0.0596 0.077 Uiso 1 1 calc R . .
H48B H 0.6043 0.8432 -0.0729 0.077 Uiso 1 1 calc R . .
H48C H 0.6501 0.8170 -0.0229 0.077 Uiso 1 1 calc R . .
H2N9 H 0.450(3) 0.914(5) -0.264(3) 0.18(3) Uiso 1 1 d . . .
H1N9 H 0.393(2) 1.000(3) -0.294(2) 0.071(16) Uiso 1 1 d . . .
H2N3 H 0.406(4) 0.529(6) -0.307(4) 0.21(4) Uiso 1 1 d . . .
H1N3 H 0.366(2) 0.506(3) -0.2771(18) 0.060(16) Uiso 1 1 d . . .
H1N6 H 0.162(2) 0.723(3) -0.296(2) 0.064(15) Uiso 1 1 d . . .
H2N6 H 0.193(2) 0.817(4) -0.271(2) 0.077(18) Uiso 1 1 d . . .

loop_
_atom_site_aniso_label
_atom_site_aniso_U_11
_atom_site_aniso_U_22
_atom_site_aniso_U_33
_atom_site_aniso_U_23
_atom_site_aniso_U_13
_atom_site_aniso_U_12
Ca1 0.0216(4) 0.0253(4) 0.0081(3) 0.0008(3) 0.0025(3) 0.0002(3)
F1 0.103(2) 0.0442(16) 0.0266(13) -0.0005(12) 0.0334(14) -0.0250(16)
F2 0.0662(19) 0.0625(18) 0.0354(15) -0.0295(14) -0.0063(13) 0.0284(16)
F3 0.0230(13) 0.102(2) 0.0243(13) 0.0238(14) -0.0018(10) -0.0014(14)
O1 0.0330(15) 0.0318(15) 0.0207(14) -0.0062(12) 0.0112(11) -0.0055(13)
O2 0.0498(18) 0.0299(15) 0.0114(12) -0.0032(12) 0.0095(12) -0.0030(14)
O3 0.086(2) 0.0373(17) 0.0182(14) -0.0027(13) 0.0271(16) -0.0174(18)
O4 0.0229(14) 0.0296(15) 0.0182(12) -0.0018(11) -0.0046(10) 0.0010(12)
O5 0.0288(15) 0.0379(16) 0.0162(13) -0.0053(12) -0.0010(11) 0.0079(13)
O6 0.061(2) 0.053(2) 0.0232(16) -0.0203(15) -0.0133(14) 0.0274(18)
O7 0.0257(14) 0.0395(16) 0.0155(13) 0.0064(12) 0.0071(11) 0.0001(13)
O8 0.0259(14) 0.0445(17) 0.0155(13) 0.0097(12) 0.0026(11) -0.0057(13)
O9 0.0227(16) 0.108(3) 0.0225(15) 0.0297(17) -0.0015(12) -0.0039(18)
Cl1 0.0376(8) 0.0406(8) 0.0101(5) 0.000 0.0035(5) 0.000
Cl2 0.0661(12) 0.0420(10) 0.0782(14) 0.000 0.0325(11) 0.000
Cl3 0.0664(10) 0.1183(15) 0.1024(13) 0.0059(11) 0.0444(10) -0.0113(10)
O1W 0.062(2) 0.080(3) 0.058(2) 0.003(2) 0.0120(19) 0.032(2)
O2W 0.060(2) 0.100(3) 0.095(3) 0.011(3) 0.033(2) -0.020(2)
O3W 0.118(4) 0.060(3) 0.087(3) -0.020(2) 0.040(3) -0.027(3)
O4W 0.058(3) 0.102(4) 0.110(4) -0.022(3) 0.025(2) -0.022(3)
O5W 0.131(5) 0.112(5) 0.293(10) -0.031(5) 0.093(6) 0.003(4)
N1 0.0335(18) 0.0224(16) 0.0121(14) -0.0015(13) 0.0073(13) 0.0010(15)
N2 0.047(2) 0.0307(18) 0.0123(15) -0.0003(14) 0.0147(15) 0.0066(17)
N3 0.047(2) 0.044(2) 0.0146(16) -0.0036(16) 0.0111(16) 0.004(2)
N4 0.0239(17) 0.0306(18) 0.0141(15) -0.0038(13) 0.0011(13) 0.0037(14)
N5 0.0262(17) 0.049(2) 0.0113(14) -0.0106(15) -0.0004(12) 0.0046(17)
N6 0.034(2) 0.068(3) 0.0141(16) -0.0099(19) -0.0012(14) -0.002(2)
N7 0.0205(16) 0.0343(19) 0.0116(14) 0.0066(13) 0.0037(12) -0.0054(15)
N8 0.0280(18) 0.0355(19) 0.0147(15) 0.0077(14) -0.0005(13) -0.0059(16)
N9 0.042(2) 0.045(2) 0.0123(16) 0.0073(16) 0.0012(15) -0.0021(19)
C1 0.0199(19) 0.023(2) 0.0151(17) -0.0017(15) 0.0035(14) 0.0037(16)
C2 0.0227(19) 0.027(2) 0.0124(16) 0.0002(15) 0.0055(14) -0.0001(17)
C3 0.032(2) 0.025(2) 0.0137(17) 0.0013(15) 0.0061(15) -0.0012(18)
C4 0.0251(19) 0.026(2) 0.0112(16) 0.0008(15) 0.0059(14) 0.0073(17)
C5 0.031(2) 0.028(2) 0.0135(17) -0.0038(16) 0.0066(15) 0.0012(18)
C6 0.034(2) 0.031(2) 0.0122(17) 0.0019(16) 0.0114(16) 0.0064(19)
C7 0.047(3) 0.028(2) 0.0180(19) 0.0016(17) 0.0166(18) -0.003(2)
C8 0.035(2) 0.023(2) 0.0208(19) -0.0029(16) 0.0124(16) -0.0047(18)
C9 0.026(2) 0.025(2) 0.0126(17) -0.0022(15) 0.0067(15) 0.0034(17)
C10 0.036(2) 0.032(2) 0.0206(19) -0.0046(17) 0.0110(17) 0.0042(19)
C11 0.042(2) 0.041(3) 0.019(2) -0.0038(18) 0.0092(18) 0.008(2)
C12 0.079(4) 0.049(3) 0.018(2) 0.003(2) 0.018(2) 0.005(3)
C13 0.062(3) 0.035(2) 0.023(2) 0.0030(19) 0.016(2) 0.018(2)
C14 0.031(2) 0.032(2) 0.0111(17) 0.0019(16) 0.0072(15) 0.0001(19)
C15 0.048(3) 0.024(2) 0.020(2) -0.0037(17) 0.0089(18) -0.001(2)
C16 0.050(3) 0.053(3) 0.060(3) -0.021(3) 0.006(3) -0.012(3)
C17 0.0156(18) 0.027(2) 0.0123(16) -0.0024(15) 0.0015(13) -0.0072(17)
C18 0.0217(19) 0.027(2) 0.0119(16) -0.0028(15) 0.0021(14) -0.0012(17)
C19 0.028(2) 0.028(2) 0.0131(17) -0.0058(16) 0.0035(15) 0.0018(18)
C20 0.0205(19) 0.025(2) 0.0155(17) -0.0045(15) 0.0066(14) -0.0053(17)
C21 0.0208(19) 0.029(2) 0.0132(17) -0.0009(16) -0.0014(14) -0.0004(17)
C22 0.0204(19) 0.039(2) 0.0144(17) -0.0063(17) 0.0000(14) -0.0022(18)
C23 0.031(2) 0.038(2) 0.021(2) -0.0136(18) 0.0046(17) 0.006(2)
C24 0.025(2) 0.030(2) 0.0182(18) -0.0030(17) -0.0010(15) 0.0051(18)
C25 0.0181(18) 0.0233(19) 0.0137(17) -0.0046(15) 0.0030(14) -0.0033(16)
C26 0.026(2) 0.042(2) 0.0131(17) -0.0053(17) 0.0018(15) 0.0009(19)
C27 0.028(2) 0.055(3) 0.0169(18) -0.007(2) -0.0024(15) -0.003(2)
C28 0.040(3) 0.095(4) 0.020(2) -0.016(2) 0.0028(19) 0.015(3)
C29 0.031(2) 0.089(4) 0.020(2) -0.015(2) 0.0042(17) 0.006(3)
C30 0.029(2) 0.026(2) 0.0153(18) -0.0024(16) 0.0041(15) 0.0017(18)
C31 0.026(2) 0.041(2) 0.022(2) -0.0021(18) 0.0015(16) 0.013(2)
C32 0.045(3) 0.054(3) 0.051(3) 0.020(3) 0.006(2) 0.014(3)
C33 0.0219(19) 0.024(2) 0.0125(17) 0.0036(15) 0.0014(14) -0.0003(16)
C34 0.0219(19) 0.027(2) 0.0108(16) 0.0033(15) 0.0000(14) 0.0026(17)
C35 0.0228(19) 0.031(2) 0.0136(17) 0.0008(16) 0.0007(14) -0.0021(18)
C36 0.0241(19) 0.026(2) 0.0124(16) 0.0035(15) 0.0047(14) -0.0019(17)
C37 0.025(2) 0.030(2) 0.0140(17) 0.0057(16) 0.0042(15) -0.0068(18)
C38 0.029(2) 0.028(2) 0.0093(16) 0.0067(15) 0.0034(15) 0.0001(18)
C39 0.021(2) 0.042(2) 0.0206(19) 0.0065(18) 0.0020(15) 0.0002(19)
C40 0.0186(19) 0.035(2) 0.0176(18) 0.0051(17) 0.0031(14) -0.0017(18)
C41 0.0203(19) 0.0232(19) 0.0122(16) 0.0050(15) 0.0024(14) -0.0012(16)
C42 0.035(2) 0.027(2) 0.0140(18) 0.0051(16) 0.0033(15) -0.0021(19)
C43 0.044(3) 0.031(2) 0.0164(19) 0.0086(17) 0.0054(17) 0.002(2)
C44 0.036(2) 0.062(3) 0.018(2) 0.008(2) -0.0056(17) -0.011(2)
C45 0.041(2) 0.045(3) 0.0158(19) 0.0055(18) -0.0010(17) -0.015(2)
C46 0.026(2) 0.039(2) 0.0126(17) 0.0026(17) 0.0022(15) 0.0013(19)
C47 0.028(2) 0.044(3) 0.0208(19) 0.0055(18) 0.0079(16) -0.010(2)
C48 0.057(3) 0.064(3) 0.044(3) -0.003(3) 0.031(3) -0.006(3)

loop_
_atom_type_symbol
_atom_type_description
_atom_type_scat_dispersion_real
_atom_type_scat_dispersion_imag
_atom_type_scat_source
C C 0.0033 0.0016 'International Tables Vol C Tables 4.2.6.8 and 6.1.1.4'
H H 0.0000 0.0000 'International Tables Vol C Tables 4.2.6.8 and 6.1.1.4'
N N 0.0061 0.0033 'International Tables Vol C Tables 4.2.6.8 and 6.1.1.4'
O O 0.0106 0.0060 'International Tables Vol C Tables 4.2.6.8 and 6.1.1.4'
F F 0.0171 0.0103 'International Tables Vol C Tables 4.2.6.8 and 6.1.1.4'
Cl Cl 0.1484 0.1585 'International Tables Vol C Tables 4.2.6.8 and 6.1.1.4'
Ca Ca 0.2262 0.3064 'International Tables Vol C Tables 4.2.6.8 and 6.1.1.4'

loop_
_geom_angle_atom_site_label_1
_geom_angle_atom_site_label_2
_geom_angle_atom_site_label_3
_geom_angle
_geom_angle_site_symmetry_1
_geom_angle_site_symmetry_3
_geom_angle_publ_flag
O8 Ca1 O4 144.55(9) . . ?
O8 Ca1 O2 118.52(10) . . ?
O4 Ca1 O2 80.14(9) . . ?
O8 Ca1 O5 114.25(10) . . ?
O4 Ca1 O5 72.05(9) . . ?
O2 Ca1 O5 120.68(10) . . ?
O8 Ca1 O7 72.01(8) . . ?
O4 Ca1 O7 75.72(9) . . ?
O2 Ca1 O7 142.60(9) . . ?
O5 Ca1 O7 78.11(9) . . ?
O8 Ca1 O1 80.67(9) . . ?
O4 Ca1 O1 77.37(9) . . ?
O2 Ca1 O1 71.63(9) . . ?
O5 Ca1 O1 143.54(9) . . ?
O7 Ca1 O1 75.48(9) . . ?
O8 Ca1 Cl1 82.86(6) . . ?
O4 Ca1 Cl1 131.71(7) . . ?
O2 Ca1 Cl1 81.43(7) . . ?
O5 Ca1 Cl1 80.05(6) . . ?
O7 Ca1 Cl1 135.74(7) . . ?
O1 Ca1 Cl1 136.19(7) . . ?
C1 O1 Ca1 129.8(2) . . ?
C14 O2 Ca1 139.6(2) . . ?
C17 O4 Ca1 129.7(2) . . ?
C30 O5 Ca1 138.6(2) . . ?
C33 O7 Ca1 130.3(2) . . ?
C46 O8 Ca1 138.8(2) . . ?
Ca1 Cl1 Ca1 179.27(7) . 2_655 ?
C3 N1 C4 118.8(3) . . ?
C3 N1 C15 119.9(3) . . ?
C4 N1 C15 121.3(3) . . ?
C6 N2 C13 116.7(3) . . ?
C6 N2 C10 117.4(3) . . ?
C13 N2 C10 110.8(3) . . ?
C11 N3 C12 110.4(3) . . ?
C19 N4 C20 119.1(3) . . ?
C19 N4 C31 119.0(3) . . ?
C20 N4 C31 121.9(3) . . ?
C22 N5 C26 116.6(3) . . ?
C22 N5 C29 114.7(3) . . ?
C26 N5 C29 112.0(3) . . ?
C28 N6 C27 110.9(3) . . ?
C35 N7 C36 119.5(3) . . ?
C35 N7 C47 119.5(3) . . ?
C36 N7 C47 121.0(3) . . ?
C38 N8 C45 114.5(3) . . ?
C38 N8 C42 115.1(3) . . ?
C45 N8 C42 112.6(3) . . ?
C43 N9 C44 109.4(3) . . ?
O1 C1 C2 125.2(3) . . ?
O1 C1 C9 120.0(3) . . ?
C2 C1 C9 114.8(3) . . ?
C3 C2 C1 118.6(3) . . ?
C3 C2 C14 118.2(3) . . ?
C1 C2 C14 123.1(3) . . ?
N1 C3 C2 126.0(3) . . ?
N1 C4 C9 118.7(3) . . ?
N1 C4 C5 121.2(3) . . ?
C9 C4 C5 120.1(3) . . ?
C6 C5 C4 121.0(3) . . ?
C5 C6 N2 123.3(3) . . ?
C5 C6 C7 116.6(3) . . ?
N2 C6 C7 120.0(3) . . ?
C8 C7 F1 118.6(4) . . ?
C8 C7 C6 123.5(4) . . ?
F1 C7 C6 117.8(3) . . ?
C7 C8 C9 120.5(4) . . ?
C4 C9 C8 118.1(3) . . ?
C4 C9 C1 122.2(3) . . ?
C8 C9 C1 119.7(3) . . ?
N2 C10 C11 108.7(3) . . ?
N3 C11 C10 110.7(3) . . ?
N3 C12 C13 109.6(4) . . ?
N2 C13 C12 110.0(3) . . ?
O2 C14 O3 123.9(3) . . ?
O2 C14 C2 119.8(3) . . ?
O3 C14 C2 116.3(3) . . ?
N1 C15 C16 112.9(4) . . ?
O4 C17 C18 126.0(3) . . ?
O4 C17 C25 118.9(3) . . ?
C18 C17 C25 115.1(3) . . ?
C19 C18 C17 118.9(3) . . ?
C19 C18 C30 117.7(3) . . ?
C17 C18 C30 123.4(3) . . ?
N4 C19 C18 124.9(3) . . ?
C25 C20 N4 118.9(3) . . ?
C25 C20 C21 120.4(3) . . ?
N4 C20 C21 120.6(3) . . ?
C22 C21 C20 120.1(3) . . ?
C21 C22 C23 117.8(3) . . ?
C21 C22 N5 122.8(3) . . ?
C23 C22 N5 119.3(3) . . ?
F2 C23 C24 118.4(4) . . ?
F2 C23 C22 119.0(3) . . ?
C24 C23 C22 122.6(4) . . ?
C23 C24 C25 120.0(4) . . ?
C24 C25 C20 119.0(3) . . ?
C24 C25 C17 119.4(3) . . ?
C20 C25 C17 121.6(3) . . ?
N5 C26 C27 108.8(3) . . ?
N6 C27 C26 110.3(3) . . ?
N6 C28 C29 109.0(4) . . ?
N5 C29 C28 110.5(4) . . ?
O5 C30 O6 123.4(3) . . ?
O5 C30 C18 119.5(3) . . ?
O6 C30 C18 117.1(3) . . ?
N4 C31 C32 113.2(3) . . ?
O7 C33 C34 124.8(3) . . ?
O7 C33 C41 120.4(3) . . ?
C34 C33 C41 114.8(3) . . ?
C35 C34 C33 118.2(3) . . ?
C35 C34 C46 118.4(3) . . ?
C33 C34 C46 123.4(3) . . ?
N7 C35 C34 125.8(3) . . ?
N7 C36 C41 118.2(3) . . ?
N7 C36 C37 121.3(3) . . ?
C41 C36 C37 120.4(3) . . ?
C38 C37 C36 121.7(3) . . ?
C37 C38 C39 116.5(3) . . ?
C37 C38 N8 123.6(3) . . ?
C39 C38 N8 119.9(3) . . ?
C40 C39 F3 118.5(3) . . ?
C40 C39 C38 123.0(3) . . ?
F3 C39 C38 118.5(3) . . ?
C39 C40 C41 120.4(3) . . ?
C36 C41 C40 117.9(3) . . ?
C36 C41 C33 122.6(3) . . ?
C40 C41 C33 119.5(3) . . ?
N8 C42 C43 109.0(3) . . ?
N9 C43 C42 108.7(3) . . ?
N9 C44 C45 109.5(3) . . ?
N8 C45 C44 110.7(4) . . ?
O8 C46 O9 123.0(3) . . ?
O8 C46 C34 120.9(3) . . ?
O9 C46 C34 116.0(3) . . ?
N7 C47 C48 112.3(4) . . ?

loop_
_geom_bond_atom_site_label_1
_geom_bond_atom_site_label_2
_geom_bond_distance
_geom_bond_site_symmetry_2
_geom_bond_publ_flag
Ca1 O8 2.383(3) . ?
Ca1 O4 2.384(2) . ?
Ca1 O2 2.387(3) . ?
Ca1 O5 2.395(3) . ?
Ca1 O7 2.410(2) . ?
Ca1 O1 2.413(2) . ?
Ca1 Cl1 2.8629(6) . ?
F1 C7 1.369(4) . ?
F2 C23 1.353(4) . ?
F3 C39 1.358(4) . ?
O1 C1 1.248(4) . ?
O2 C14 1.245(4) . ?
O3 C14 1.269(5) . ?
O4 C17 1.243(4) . ?
O5 C30 1.244(4) . ?
O6 C30 1.256(4) . ?
O7 C33 1.253(4) . ?
O8 C46 1.248(4) . ?
O9 C46 1.272(5) . ?
Cl1 Ca1 2.8629(6) 2_655 ?
N1 C3 1.342(4) . ?
N1 C4 1.395(5) . ?
N1 C15 1.477(5) . ?
N2 C6 1.402(4) . ?
N2 C13 1.470(5) . ?
N2 C10 1.471(5) . ?
N3 C11 1.489(5) . ?
N3 C12 1.491(6) . ?
N4 C19 1.357(4) . ?
N4 C20 1.405(5) . ?
N4 C31 1.481(5) . ?
N5 C22 1.413(4) . ?
N5 C26 1.463(5) . ?
N5 C29 1.472(5) . ?
N6 C28 1.482(6) . ?
N6 C27 1.489(5) . ?
N7 C35 1.341(4) . ?
N7 C36 1.393(5) . ?
N7 C47 1.491(4) . ?
N8 C38 1.410(4) . ?
N8 C45 1.462(5) . ?
N8 C42 1.466(5) . ?
N9 C43 1.492(5) . ?
N9 C44 1.495(5) . ?
C1 C2 1.432(5) . ?
C1 C9 1.468(5) . ?
C2 C3 1.370(5) . ?
C2 C14 1.509(5) . ?
C4 C9 1.400(5) . ?
C4 C5 1.419(5) . ?
C5 C6 1.381(5) . ?
C6 C7 1.411(5) . ?
C7 C8 1.343(5) . ?
C8 C9 1.402(5) . ?
C10 C11 1.516(5) . ?
C12 C13 1.520(5) . ?
C15 C16 1.513(6) . ?
C17 C18 1.433(5) . ?
C17 C25 1.478(4) . ?
C18 C19 1.374(5) . ?
C18 C30 1.510(5) . ?
C20 C25 1.397(5) . ?
C20 C21 1.408(5) . ?
C21 C22 1.383(5) . ?
C22 C23 1.400(5) . ?
C23 C24 1.365(5) . ?
C24 C25 1.382(5) . ?
C26 C27 1.513(5) . ?
C28 C29 1.517(6) . ?
C31 C32 1.505(6) . ?
C33 C34 1.449(5) . ?
C33 C41 1.456(4) . ?
C34 C35 1.363(5) . ?
C34 C46 1.494(5) . ?
C36 C41 1.399(5) . ?
C36 C37 1.400(5) . ?
C37 C38 1.383(5) . ?
C38 C39 1.409(5) . ?
C39 C40 1.354(5) . ?
C40 C41 1.409(5) . ?
C42 C43 1.521(5) . ?
C44 C45 1.522(5) . ?
C47 C48 1.507(6) . ?

loop_
_geom_torsion_atom_site_label_1
_geom_torsion_atom_site_label_2
_geom_torsion_atom_site_label_3
_geom_torsion_atom_site_label_4
_geom_torsion
_geom_torsion_site_symmetry_1
_geom_torsion_site_symmetry_2
_geom_torsion_site_symmetry_3
_geom_torsion_site_symmetry_4
_geom_torsion_publ_flag
O8 Ca1 O1 C1 159.3(3) . . . . ?
O4 Ca1 O1 C1 -48.7(3) . . . . ?
O2 Ca1 O1 C1 35.0(3) . . . . ?
O5 Ca1 O1 C1 -82.1(3) . . . . ?
O7 Ca1 O1 C1 -127.0(3) . . . . ?
Cl1 Ca1 O1 C1 90.0(3) . . . . ?
O8 Ca1 O2 C14 -82.6(4) . . . . ?
O4 Ca1 O2 C14 65.2(4) . . . . ?
O5 Ca1 O2 C14 127.4(4) . . . . ?
O7 Ca1 O2 C14 15.0(5) . . . . ?
O1 Ca1 O2 C14 -14.6(4) . . . . ?
Cl1 Ca1 O2 C14 -159.6(4) . . . . ?
O8 Ca1 O4 C17 -71.6(3) . . . . ?
O2 Ca1 O4 C17 162.2(3) . . . . ?
O5 Ca1 O4 C17 35.3(3) . . . . ?
O7 Ca1 O4 C17 -46.6(3) . . . . ?
O1 Ca1 O4 C17 -124.6(3) . . . . ?
Cl1 Ca1 O4 C17 93.1(3) . . . . ?
O8 Ca1 O5 C30 121.2(4) . . . . ?
O4 Ca1 O5 C30 -21.3(4) . . . . ?
O2 Ca1 O5 C30 -87.7(4) . . . . ?
O7 Ca1 O5 C30 57.3(4) . . . . ?
O1 Ca1 O5 C30 13.1(5) . . . . ?
Cl1 Ca1 O5 C30 -161.4(4) . . . . ?
O8 Ca1 O7 C33 34.1(3) . . . . ?
O4 Ca1 O7 C33 -131.0(3) . . . . ?
O2 Ca1 O7 C33 -79.6(3) . . . . ?
O5 Ca1 O7 C33 154.7(3) . . . . ?
O1 Ca1 O7 C33 -50.6(3) . . . . ?
Cl1 Ca1 O7 C33 92.7(3) . . . . ?
O4 Ca1 O8 C46 7.1(5) . . . . ?
O2 Ca1 O8 C46 122.4(4) . . . . ?
O5 Ca1 O8 C46 -85.7(4) . . . . ?
O7 Ca1 O8 C46 -18.3(4) . . . . ?
O1 Ca1 O8 C46 59.3(4) . . . . ?
Cl1 Ca1 O8 C46 -161.4(4) . . . . ?
O8 Ca1 Cl1 Ca1 76.23(8) . . . 2_655 ?
O4 Ca1 Cl1 Ca1 -94.88(10) . . . 2_655 ?
O2 Ca1 Cl1 Ca1 -163.40(7) . . . 2_655 ?
O5 Ca1 Cl1 Ca1 -40.01(7) . . . 2_655 ?
O7 Ca1 Cl1 Ca1 21.30(10) . . . 2_655 ?
O1 Ca1 Cl1 Ca1 144.73(10) . . . 2_655 ?
Ca1 O1 C1 C2 -40.5(5) . . . . ?
Ca1 O1 C1 C9 140.8(3) . . . . ?
O1 C1 C2 C3 -168.3(3) . . . . ?
C9 C1 C2 C3 10.5(5) . . . . ?
O1 C1 C2 C14 9.4(6) . . . . ?
C9 C1 C2 C14 -171.8(3) . . . . ?
C4 N1 C3 C2 -3.4(6) . . . . ?
C15 N1 C3 C2 176.2(4) . . . . ?
C1 C2 C3 N1 -5.0(6) . . . . ?
C14 C2 C3 N1 177.2(3) . . . . ?
C3 N1 C4 C9 5.2(5) . . . . ?
C15 N1 C4 C9 -174.5(3) . . . . ?
C3 N1 C4 C5 -174.0(3) . . . . ?
C15 N1 C4 C5 6.4(5) . . . . ?
N1 C4 C5 C6 -179.3(3) . . . . ?
C9 C4 C5 C6 1.6(6) . . . . ?
C4 C5 C6 N2 175.4(3) . . . . ?
C4 C5 C6 C7 -1.2(6) . . . . ?
C13 N2 C6 C5 122.0(4) . . . . ?
C10 N2 C6 C5 -13.1(6) . . . . ?
C13 N2 C6 C7 -61.5(5) . . . . ?
C10 N2 C6 C7 163.4(4) . . . . ?
C5 C6 C7 C8 0.5(6) . . . . ?
N2 C6 C7 C8 -176.2(4) . . . . ?
C5 C6 C7 F1 177.3(4) . . . . ?
N2 C6 C7 F1 0.6(6) . . . . ?
F1 C7 C8 C9 -177.1(3) . . . . ?
C6 C7 C8 C9 -0.3(6) . . . . ?
N1 C4 C9 C8 179.6(3) . . . . ?
C5 C4 C9 C8 -1.3(5) . . . . ?
N1 C4 C9 C1 1.1(5) . . . . ?
C5 C4 C9 C1 -179.7(3) . . . . ?
C7 C8 C9 C4 0.6(6) . . . . ?
C7 C8 C9 C1 179.1(4) . . . . ?
O1 C1 C9 C4 170.0(3) . . . . ?
C2 C1 C9 C4 -8.9(5) . . . . ?
O1 C1 C9 C8 -8.4(5) . . . . ?
C2 C1 C9 C8 172.7(3) . . . . ?
C6 N2 C10 C11 -162.2(3) . . . . ?
C13 N2 C10 C11 60.2(4) . . . . ?
C12 N3 C11 C10 57.6(5) . . . . ?
N2 C10 C11 N3 -58.5(4) . . . . ?
C11 N3 C12 C13 -56.5(5) . . . . ?
C6 N2 C13 C12 161.4(4) . . . . ?
C10 N2 C13 C12 -60.6(5) . . . . ?
N3 C12 C13 N2 57.9(5) . . . . ?
Ca1 O2 C14 O3 178.3(3) . . . . ?
Ca1 O2 C14 C2 -1.8(6) . . . . ?
C3 C2 C14 O2 -170.0(4) . . . . ?
C1 C2 C14 O2 12.3(6) . . . . ?
C3 C2 C14 O3 9.9(5) . . . . ?
C1 C2 C14 O3 -167.8(4) . . . . ?
C3 N1 C15 C16 95.6(4) . . . . ?
C4 N1 C15 C16 -84.7(5) . . . . ?
Ca1 O4 C17 C18 -39.5(5) . . . . ?
Ca1 O4 C17 C25 140.0(3) . . . . ?
O4 C17 C18 C19 -166.7(3) . . . . ?
C25 C17 C18 C19 13.8(5) . . . . ?
O4 C17 C18 C30 10.6(6) . . . . ?
C25 C17 C18 C30 -168.9(3) . . . . ?
C20 N4 C19 C18 -3.6(6) . . . . ?
C31 N4 C19 C18 174.9(4) . . . . ?
C17 C18 C19 N4 -7.3(6) . . . . ?
C30 C18 C19 N4 175.3(3) . . . . ?
C19 N4 C20 C25 6.8(5) . . . . ?
C31 N4 C20 C25 -171.7(3) . . . . ?
C19 N4 C20 C21 -173.3(3) . . . . ?
C31 N4 C20 C21 8.2(5) . . . . ?
C25 C20 C21 C22 0.0(5) . . . . ?
N4 C20 C21 C22 -179.9(3) . . . . ?
C20 C21 C22 C23 0.9(6) . . . . ?
C20 C21 C22 N5 177.6(3) . . . . ?
C26 N5 C22 C21 -12.8(6) . . . . ?
C29 N5 C22 C21 120.9(4) . . . . ?
C26 N5 C22 C23 163.8(4) . . . . ?
C29 N5 C22 C23 -62.4(5) . . . . ?
C21 C22 C23 F2 175.9(4) . . . . ?
N5 C22 C23 F2 -0.9(6) . . . . ?
C21 C22 C23 C24 -1.6(6) . . . . ?
N5 C22 C23 C24 -178.5(4) . . . . ?
F2 C23 C24 C25 -176.2(4) . . . . ?
C22 C23 C24 C25 1.3(6) . . . . ?
C23 C24 C25 C20 -0.2(6) . . . . ?
C23 C24 C25 C17 178.6(4) . . . . ?
N4 C20 C25 C24 179.5(3) . . . . ?
C21 C20 C25 C24 -0.4(5) . . . . ?
N4 C20 C25 C17 0.7(5) . . . . ?
C21 C20 C25 C17 -179.2(3) . . . . ?
O4 C17 C25 C24 -9.2(5) . . . . ?
C18 C17 C25 C24 170.3(3) . . . . ?
O4 C17 C25 C20 169.6(3) . . . . ?
C18 C17 C25 C20 -10.8(5) . . . . ?
C22 N5 C26 C27 -166.5(3) . . . . ?
C29 N5 C26 C27 58.6(4) . . . . ?
C28 N6 C27 C26 58.9(5) . . . . ?
N5 C26 C27 N6 -58.0(5) . . . . ?
C27 N6 C28 C29 -57.4(5) . . . . ?
C22 N5 C29 C28 165.4(4) . . . . ?
C26 N5 C29 C28 -58.8(5) . . . . ?
N6 C28 C29 N5 56.7(6) . . . . ?
Ca1 O5 C30 O6 -170.4(3) . . . . ?
Ca1 O5 C30 C18 8.3(6) . . . . ?
C19 C18 C30 O5 -176.8(3) . . . . ?
C17 C18 C30 O5 6.0(6) . . . . ?
C19 C18 C30 O6 2.0(5) . . . . ?
C17 C18 C30 O6 -175.3(4) . . . . ?
C19 N4 C31 C32 95.5(4) . . . . ?
C20 N4 C31 C32 -86.0(5) . . . . ?
Ca1 O7 C33 C34 -38.4(5) . . . . ?
Ca1 O7 C33 C41 143.1(3) . . . . ?
O7 C33 C34 C35 -168.5(4) . . . . ?
C41 C33 C34 C35 10.1(5) . . . . ?
O7 C33 C34 C46 10.0(6) . . . . ?
C41 C33 C34 C46 -171.3(3) . . . . ?
C36 N7 C35 C34 -2.2(6) . . . . ?
C47 N7 C35 C34 178.0(4) . . . . ?
C33 C34 C35 N7 -5.7(6) . . . . ?
C46 C34 C35 N7 175.7(4) . . . . ?
C35 N7 C36 C41 4.6(5) . . . . ?
C47 N7 C36 C41 -175.5(3) . . . . ?
C35 N7 C36 C37 -175.3(3) . . . . ?
C47 N7 C36 C37 4.5(6) . . . . ?
N7 C36 C37 C38 -179.4(4) . . . . ?
C41 C36 C37 C38 0.7(6) . . . . ?
C36 C37 C38 C39 -0.3(6) . . . . ?
C36 C37 C38 N8 177.6(4) . . . . ?
C45 N8 C38 C37 119.0(4) . . . . ?
C42 N8 C38 C37 -13.8(5) . . . . ?
C45 N8 C38 C39 -63.2(5) . . . . ?
C42 N8 C38 C39 163.9(4) . . . . ?
C37 C38 C39 C40 -0.5(6) . . . . ?
N8 C38 C39 C40 -178.4(4) . . . . ?
C37 C38 C39 F3 177.5(4) . . . . ?
N8 C38 C39 F3 -0.4(6) . . . . ?
F3 C39 C40 C41 -177.1(4) . . . . ?
C38 C39 C40 C41 0.8(6) . . . . ?
N7 C36 C41 C40 179.7(3) . . . . ?
C37 C36 C41 C40 -0.3(6) . . . . ?
N7 C36 C41 C33 0.7(6) . . . . ?
C37 C36 C41 C33 -179.4(4) . . . . ?
C39 C40 C41 C36 -0.4(6) . . . . ?
C39 C40 C41 C33 178.7(4) . . . . ?
O7 C33 C41 C36 170.8(4) . . . . ?
C34 C33 C41 C36 -8.0(5) . . . . ?
O7 C33 C41 C40 -8.2(6) . . . . ?
C34 C33 C41 C40 173.0(4) . . . . ?
C38 N8 C42 C43 -167.9(3) . . . . ?
C45 N8 C42 C43 58.3(4) . . . . ?
C44 N9 C43 C42 62.1(4) . . . . ?
N8 C42 C43 N9 -60.6(4) . . . . ?
C43 N9 C44 C45 -59.3(5) . . . . ?
C38 N8 C45 C44 169.9(4) . . . . ?
C42 N8 C45 C44 -56.1(5) . . . . ?
N9 C44 C45 N8 55.5(5) . . . . ?
Ca1 O8 C46 O9 -175.9(3) . . . . ?
Ca1 O8 C46 C34 4.9(6) . . . . ?
C35 C34 C46 O8 -174.0(4) . . . . ?
C33 C34 C46 O8 7.5(6) . . . . ?
C35 C34 C46 O9 6.8(6) . . . . ?
C33 C34 C46 O9 -171.7(4) . . . . ?
C35 N7 C47 C48 94.1(4) . . . . ?
C36 N7 C47 C48 -85.7(5) . . . . ?
